data_7021255
loop_
_publ_author_name
'Ghosh, Shishir'
'Hogarth, Graeme'
'Hollingsworth, Nathan'
'Holt, Katherine B.'
'Richards, Idris'
'Richmond, Michael G.'
'Sanchez, Ben E.'
'Unwin, David'

_publ_section_title
;
 Models of the iron-only hydrogenase: a comparison of chelate and bridge
 isomers of Fe2(CO)4{Ph2PN(R)PPh2}(\m-pdt) as proton-reduction catalysts.
;
_journal_issue 19
_journal_name_full 'Dalton transactions (Cambridge, England : 2003)'
_journal_page_first 6775
_journal_page_last 6792
_journal_paper_doi 10.1039/c3dt50147g
_journal_volume 42
_journal_year 2013
_chemical_formula_sum 'C34 H31 Fe2 N O4 P2 S2'
_chemical_formula_weight 755.36
_chemical_name_systematic
;
?
;
_space_group_IT_number 14
_symmetry_cell_setting monoclinic
_symmetry_space_group_name_Hall '-P 2yn'
_symmetry_space_group_name_H-M 'P 1 21/n 1'
_atom_sites_solution_hydrogens geom
_atom_sites_solution_primary direct
_atom_sites_solution_secondary difmap
_audit_creation_method SHELXL-97
_cell_angle_alpha 90.00
_cell_angle_beta 100.9190(10)
_cell_angle_gamma 90.00
_cell_formula_units_Z 4
_cell_length_a 9.8036(6)
_cell_length_b 17.9672(12)
_cell_length_c 18.4965(12)
_cell_measurement_temperature 423(2)
_cell_volume 3199.0(4)
_computing_cell_refinement 'Bruker SAINT'
_computing_data_collection 'Bruker SMART'
_computing_data_reduction 'Bruker SAINT'
_computing_structure_refinement 'SHELXL-97 (Sheldrick, 1997)'
_computing_structure_solution 'SHELXS-97 (Sheldrick, 1990)'
_diffrn_ambient_temperature 423(2)
_diffrn_measured_fraction_theta_full 0.998
_diffrn_measured_fraction_theta_max 0.962
_diffrn_measurement_device_type 'Bruker SMART APEX diffractometer'
_diffrn_measurement_method '\w rotation with narrow frames'
_diffrn_radiation_monochromator graphite
_diffrn_radiation_source 'fine-focus sealed tube'
_diffrn_radiation_type MoK\a
_diffrn_radiation_wavelength 0.71073
_diffrn_reflns_av_R_equivalents 0.0281
_diffrn_reflns_av_sigmaI/netI 0.0304
_diffrn_reflns_limit_h_max 12
_diffrn_reflns_limit_h_min -12
_diffrn_reflns_limit_k_max 23
_diffrn_reflns_limit_k_min -23
_diffrn_reflns_limit_l_max 23
_diffrn_reflns_limit_l_min -24
_diffrn_reflns_number 27778
_diffrn_reflns_theta_full 26.00
_diffrn_reflns_theta_max 28.29
_diffrn_reflns_theta_min 1.59
_exptl_absorpt_coefficient_mu 1.178
_exptl_absorpt_correction_T_max 0.9544
_exptl_absorpt_correction_T_min 0.8159
_exptl_absorpt_correction_type multi-scan
_exptl_crystal_colour red
_exptl_crystal_density_diffrn 1.568
_exptl_crystal_density_method 'not measured'
_exptl_crystal_description plate
_exptl_crystal_F_000 1552
_exptl_crystal_size_max 0.18
_exptl_crystal_size_mid 0.16
_exptl_crystal_size_min 0.04
_refine_diff_density_max 0.746
_refine_diff_density_min -0.352
_refine_diff_density_rms 0.078
_refine_ls_extinction_method none
_refine_ls_goodness_of_fit_ref 1.057
_refine_ls_hydrogen_treatment constr
_refine_ls_matrix_type full
_refine_ls_number_parameters 406
_refine_ls_number_reflns 7641
_refine_ls_number_restraints 0
_refine_ls_restrained_S_all 1.057
_refine_ls_R_factor_all 0.0401
_refine_ls_R_factor_gt 0.0330
_refine_ls_shift/su_max 0.001
_refine_ls_shift/su_mean 0.000
_refine_ls_structure_factor_coef Fsqd
_refine_ls_weighting_details 'calc w=1/[\s^2^(Fo^2^)+(0.0451P)^2^+1.2266P] where P=(Fo^2^+2Fc^2^)/3'
_refine_ls_weighting_scheme calc
_refine_ls_wR_factor_gt 0.0813
_refine_ls_wR_factor_ref 0.0843
_reflns_number_gt 6556
_reflns_number_total 7641
_reflns_threshold_expression I>2\s(I)
_cod_data_source_file c3dt50147g.txt
_cod_data_source_block str0459
_cod_original_sg_symbol_H-M P21/n
_cod_database_code 7021255

loop_
_symmetry_equiv_pos_as_xyz
'x, y, z'
'-x+1/2, y+1/2, -z+1/2'
'-x, -y, -z'
'x-1/2, -y-1/2, z-1/2'

loop_
_atom_site_label
_atom_site_type_symbol
_atom_site_fract_x
_atom_site_fract_y
_atom_site_fract_z
_atom_site_U_iso_or_equiv
_atom_site_adp_type
_atom_site_occupancy
_atom_site_symmetry_multiplicity
_atom_site_calc_flag
_atom_site_refinement_flags
Fe1 Fe 0.65872(3) 0.678835(14) 0.215303(14) 0.01544(7) Uani 1 1 d .
Fe2 Fe 0.54249(3) 0.614895(15) 0.092700(14) 0.01765(7) Uani 1 1 d .
P1 P 0.87033(5) 0.63464(3) 0.25595(2) 0.01520(10) Uani 1 1 d .
P2 P 0.65150(5) 0.60552(3) 0.31093(2) 0.01530(10) Uani 1 1 d .
S1 S 0.43198(5) 0.67838(3) 0.17030(3) 0.02083(11) Uani 1 1 d .
S2 S 0.68892(5) 0.71357(3) 0.10416(3) 0.02077(10) Uani 1 1 d .
N1 N 0.82373(15) 0.58311(8) 0.32540(8) 0.0167(3) Uani 1 1 d .
O1 O 0.67460(19) 0.83051(8) 0.26881(9) 0.0364(4) Uani 1 1 d .
O2 O 0.32712(17) 0.62616(9) -0.04110(8) 0.0354(4) Uani 1 1 d .
O3 O 0.74895(16) 0.53793(10) 0.02516(9) 0.0374(4) Uani 1 1 d .
O4 O 0.4524(2) 0.46845(9) 0.13421(9) 0.0448(5) Uani 1 1 d .
C1 C 0.6728(2) 0.76839(11) 0.25248(10) 0.0234(4) Uani 1 1 d .
C2 C 0.4128(2) 0.62311(11) 0.01039(11) 0.0238(4) Uani 1 1 d .
C3 C 0.6710(2) 0.56772(11) 0.05337(11) 0.0243(4) Uani 1 1 d .
C4 C 0.4871(2) 0.52699(12) 0.12230(11) 0.0269(4) Uani 1 1 d .
C5 C 0.3799(2) 0.77099(12) 0.13309(12) 0.0309(5) Uani 1 1 d .
H5A H 0.2793 0.7723 0.1203 0.037 Uiso 1 1 calc R
H5B H 0.4080 0.8072 0.1719 0.037 Uiso 1 1 calc R
C6 C 0.4371(2) 0.79567(12) 0.06620(12) 0.0312(5) Uani 1 1 d .
H6A H 0.4041 0.7615 0.0261 0.037 Uiso 1 1 calc R
H6B H 0.3994 0.8444 0.0513 0.037 Uiso 1 1 calc R
C7 C 0.5940(2) 0.79988(11) 0.07695(12) 0.0297(5) Uani 1 1 d .
H7A H 0.6260 0.8373 0.1141 0.036 Uiso 1 1 calc R
H7B H 0.6182 0.8170 0.0313 0.036 Uiso 1 1 calc R
C8 C 0.9092(2) 0.56109(11) 0.39669(10) 0.0225(4) Uani 1 1 d .
H8A H 0.8498 0.5369 0.4260 0.027 Uiso 1 1 calc R
H8B H 0.9464 0.6057 0.4228 0.027 Uiso 1 1 calc R
C9 C 1.0264(2) 0.51031(13) 0.39082(11) 0.0301(5) Uani 1 1 d .
H9A H 1.0067 0.4664 0.3642 0.036 Uiso 1 1 calc R
C10 C 1.1563(3) 0.52407(17) 0.42118(13) 0.0465(7) Uani 1 1 d .
H10A H 1.1790 0.5675 0.4481 0.056 Uiso 1 1 calc R
H10B H 1.2257 0.4903 0.4158 0.056 Uiso 1 1 calc R
C11 C 0.95009(18) 0.57279(10) 0.19785(10) 0.0175(4) Uani 1 1 d .
C12 C 1.0222(2) 0.60296(11) 0.14641(11) 0.0256(4) Uani 1 1 d .
H12A H 1.0319 0.6543 0.1433 0.031 Uiso 1 1 calc R
C13 C 1.0793(2) 0.55693(13) 0.10000(12) 0.0304(5) Uani 1 1 d .
H13A H 1.1287 0.5775 0.0666 0.036 Uiso 1 1 calc R
C14 C 1.0635(2) 0.48107(13) 0.10306(12) 0.0302(5) Uani 1 1 d .
H14A H 1.1037 0.4503 0.0725 0.036 Uiso 1 1 calc R
C15 C 0.9880(2) 0.45061(12) 0.15150(12) 0.0288(4) Uani 1 1 d .
H15A H 0.9753 0.3994 0.1527 0.035 Uiso 1 1 calc R
C16 C 0.9308(2) 0.49641(11) 0.19860(11) 0.0229(4) Uani 1 1 d .
H16A H 0.8793 0.4756 0.2308 0.028 Uiso 1 1 calc R
C17 C 1.01622(19) 0.69144(10) 0.30270(10) 0.0183(4) Uani 1 1 d .
C18 C 1.1532(2) 0.68114(12) 0.29400(14) 0.0336(5) Uani 1 1 d .
H18A H 1.1734 0.6451 0.2615 0.040 Uiso 1 1 calc R
C19 C 1.2597(2) 0.72415(14) 0.33339(15) 0.0404(6) Uani 1 1 d .
H19A H 1.3504 0.7176 0.3263 0.048 Uiso 1 1 calc R
C20 C 1.2313(2) 0.77651(12) 0.38289(12) 0.0318(5) Uani 1 1 d .
H20A H 1.3031 0.8039 0.4107 0.038 Uiso 1 1 calc R
C21 C 1.0963(2) 0.78825(12) 0.39107(12) 0.0291(5) Uani 1 1 d .
H21A H 1.0767 0.8244 0.4236 0.035 Uiso 1 1 calc R
C22 C 0.9895(2) 0.74636(12) 0.35085(11) 0.0271(4) Uani 1 1 d .
H22A H 0.8984 0.7552 0.3562 0.032 Uiso 1 1 calc R
C23 C 0.61247(19) 0.64100(10) 0.39814(10) 0.0183(4) Uani 1 1 d .
C24 C 0.6223(2) 0.71694(11) 0.41415(11) 0.0229(4) Uani 1 1 d .
H24A H 0.6570 0.7490 0.3825 0.028 Uiso 1 1 calc R
C25 C 0.5815(2) 0.74529(12) 0.47611(11) 0.0255(4) Uani 1 1 d .
H25A H 0.5887 0.7961 0.4856 0.031 Uiso 1 1 calc R
C26 C 0.5302(2) 0.69884(12) 0.52399(11) 0.0276(4) Uani 1 1 d .
H26A H 0.4995 0.7183 0.5647 0.033 Uiso 1 1 calc R
C27 C 0.5249(3) 0.62334(13) 0.51090(12) 0.0352(5) Uani 1 1 d .
H27A H 0.4946 0.5914 0.5442 0.042 Uiso 1 1 calc R
C28 C 0.5646(3) 0.59464(12) 0.44808(11) 0.0308(5) Uani 1 1 d .
H28A H 0.5590 0.5436 0.4394 0.037 Uiso 1 1 calc R
C29 C 0.55785(19) 0.51755(10) 0.30414(10) 0.0182(4) Uani 1 1 d .
C30 C 0.6243(2) 0.44875(11) 0.30741(10) 0.0219(4) Uani 1 1 d .
H30A H 0.7207 0.4467 0.3150 0.026 Uiso 1 1 calc R
C31 C 0.5479(2) 0.38329(11) 0.29942(11) 0.0276(4) Uani 1 1 d .
H31A H 0.5933 0.3376 0.3023 0.033 Uiso 1 1 calc R
C32 C 0.4042(2) 0.38577(12) 0.28721(11) 0.0300(5) Uani 1 1 d .
H32A H 0.3530 0.3419 0.2814 0.036 Uiso 1 1 calc R
C33 C 0.3368(2) 0.45377(13) 0.28369(12) 0.0309(5) Uani 1 1 d .
H33A H 0.2403 0.4555 0.2754 0.037 Uiso 1 1 calc R
C34 C 0.4132(2) 0.51938(12) 0.29250(11) 0.0255(4) Uani 1 1 d .
H34A H 0.3674 0.5649 0.2906 0.031 Uiso 1 1 calc R

loop_
_atom_site_aniso_label
_atom_site_aniso_U_11
_atom_site_aniso_U_22
_atom_site_aniso_U_33
_atom_site_aniso_U_23
_atom_site_aniso_U_13
_atom_site_aniso_U_12
Fe1 0.01582(14) 0.01547(13) 0.01419(13) -0.00013(9) 0.00073(10) 0.00192(9)
Fe2 0.01809(14) 0.01946(14) 0.01535(13) -0.00074(10) 0.00300(10) 0.00024(10)
P1 0.0145(2) 0.0157(2) 0.0149(2) -0.00003(17) 0.00173(16) 0.00069(17)
P2 0.0153(2) 0.0168(2) 0.0138(2) -0.00076(17) 0.00263(17) 0.00238(17)
S1 0.0160(2) 0.0269(2) 0.0192(2) -0.00088(18) 0.00228(17) 0.00450(18)
S2 0.0235(2) 0.0204(2) 0.0178(2) 0.00299(18) 0.00219(17) -0.00137(18)
N1 0.0151(7) 0.0196(7) 0.0151(7) 0.0026(6) 0.0021(6) 0.0028(6)
O1 0.0563(11) 0.0196(7) 0.0333(9) -0.0031(6) 0.0088(8) 0.0025(7)
O2 0.0342(9) 0.0388(9) 0.0282(8) -0.0022(7) -0.0069(7) 0.0012(7)
O3 0.0292(8) 0.0494(10) 0.0351(9) -0.0131(8) 0.0100(7) 0.0063(7)
O4 0.0799(14) 0.0290(9) 0.0281(9) -0.0025(7) 0.0165(9) -0.0158(9)
C1 0.0277(10) 0.0229(10) 0.0187(9) 0.0019(7) 0.0023(8) 0.0036(8)
C2 0.0253(10) 0.0234(10) 0.0229(10) -0.0017(8) 0.0050(8) -0.0002(8)
C3 0.0249(10) 0.0268(10) 0.0201(9) -0.0031(8) 0.0016(8) -0.0015(8)
C4 0.0367(12) 0.0278(11) 0.0173(9) -0.0033(8) 0.0077(8) -0.0010(9)
C5 0.0282(11) 0.0316(11) 0.0292(11) -0.0022(9) -0.0035(9) 0.0157(9)
C6 0.0382(12) 0.0223(10) 0.0279(11) 0.0027(8) -0.0069(9) 0.0080(9)
C7 0.0385(12) 0.0198(9) 0.0273(11) 0.0071(8) -0.0023(9) 0.0002(9)
C8 0.0209(9) 0.0306(10) 0.0153(9) 0.0041(8) 0.0017(7) 0.0040(8)
C9 0.0346(12) 0.0325(11) 0.0219(10) 0.0055(9) 0.0023(9) 0.0144(9)
C10 0.0280(12) 0.077(2) 0.0336(13) 0.0062(13) 0.0043(10) 0.0212(13)
C11 0.0141(8) 0.0213(9) 0.0167(8) -0.0009(7) 0.0020(7) 0.0017(7)
C12 0.0253(10) 0.0246(10) 0.0291(10) 0.0031(8) 0.0104(8) -0.0013(8)
C13 0.0289(11) 0.0369(12) 0.0297(11) 0.0036(9) 0.0166(9) 0.0006(9)
C14 0.0297(11) 0.0362(12) 0.0274(11) -0.0068(9) 0.0121(9) 0.0044(9)
C15 0.0375(12) 0.0227(10) 0.0287(11) -0.0044(8) 0.0124(9) -0.0007(9)
C16 0.0268(10) 0.0229(9) 0.0211(9) -0.0013(8) 0.0097(8) -0.0026(8)
C17 0.0169(9) 0.0174(8) 0.0187(9) 0.0015(7) -0.0012(7) 0.0001(7)
C18 0.0203(10) 0.0307(11) 0.0467(14) -0.0151(10) -0.0018(9) 0.0052(8)
C19 0.0160(10) 0.0438(14) 0.0578(16) -0.0159(12) -0.0020(10) 0.0028(9)
C20 0.0258(11) 0.0292(11) 0.0355(12) -0.0062(9) -0.0066(9) -0.0031(9)
C21 0.0301(11) 0.0297(11) 0.0269(11) -0.0105(9) 0.0034(9) -0.0015(9)
C22 0.0198(10) 0.0348(11) 0.0275(10) -0.0079(9) 0.0067(8) -0.0007(8)
C23 0.0171(9) 0.0224(9) 0.0152(8) -0.0028(7) 0.0026(7) 0.0018(7)
C24 0.0236(10) 0.0241(10) 0.0213(9) -0.0027(8) 0.0049(8) -0.0028(8)
C25 0.0257(10) 0.0264(10) 0.0241(10) -0.0078(8) 0.0044(8) -0.0011(8)
C26 0.0289(11) 0.0359(11) 0.0190(9) -0.0087(8) 0.0067(8) -0.0020(9)
C27 0.0538(15) 0.0347(12) 0.0215(11) -0.0024(9) 0.0184(10) -0.0083(11)
C28 0.0505(14) 0.0220(10) 0.0220(10) -0.0018(8) 0.0122(9) -0.0013(9)
C29 0.0208(9) 0.0214(9) 0.0130(8) -0.0005(7) 0.0051(7) -0.0008(7)
C30 0.0221(10) 0.0225(9) 0.0227(10) -0.0001(8) 0.0085(8) 0.0010(8)
C31 0.0383(12) 0.0214(10) 0.0259(10) -0.0017(8) 0.0131(9) -0.0030(9)
C32 0.0380(13) 0.0327(11) 0.0213(10) -0.0045(8) 0.0105(9) -0.0158(9)
C33 0.0219(10) 0.0436(13) 0.0272(11) -0.0021(9) 0.0047(8) -0.0088(9)
C34 0.0211(10) 0.0298(11) 0.0255(10) -0.0008(8) 0.0039(8) 0.0000(8)

loop_
_atom_type_symbol
_atom_type_description
_atom_type_scat_dispersion_real
_atom_type_scat_dispersion_imag
_atom_type_scat_source
C C 0.0033 0.0016 'International Tables Vol C Tables 4.2.6.8 and 6.1.1.4'
H H 0.0000 0.0000 'International Tables Vol C Tables 4.2.6.8 and 6.1.1.4'
N N 0.0061 0.0033 'International Tables Vol C Tables 4.2.6.8 and 6.1.1.4'
O O 0.0106 0.0060 'International Tables Vol C Tables 4.2.6.8 and 6.1.1.4'
P P 0.1023 0.0942 'International Tables Vol C Tables 4.2.6.8 and 6.1.1.4'
S S 0.1246 0.1234 'International Tables Vol C Tables 4.2.6.8 and 6.1.1.4'
Fe Fe 0.3463 0.8444 'International Tables Vol C Tables 4.2.6.8 and 6.1.1.4'

loop_
_geom_angle_atom_site_label_1
_geom_angle_atom_site_label_2
_geom_angle_atom_site_label_3
_geom_angle
C1 Fe1 P1 101.41(7)
C1 Fe1 P2 104.21(6)
P1 Fe1 P2 71.683(18)
C1 Fe1 S1 98.62(7)
P1 Fe1 S1 158.77(2)
P2 Fe1 S1 96.65(2)
C1 Fe1 S2 95.24(7)
P1 Fe1 S2 97.72(2)
P2 Fe1 S2 159.26(2)
S1 Fe1 S2 87.34(2)
C1 Fe1 Fe2 137.63(6)
P1 Fe1 Fe2 111.375(16)
P2 Fe1 Fe2 110.960(17)
S1 Fe1 Fe2 55.269(14)
S2 Fe1 Fe2 55.323(15)
C3 Fe2 C4 89.09(9)
C3 Fe2 C2 97.74(9)
C4 Fe2 C2 97.17(9)
C3 Fe2 S1 163.30(6)
C4 Fe2 S1 92.37(7)
C2 Fe2 S1 98.58(7)
C3 Fe2 S2 85.75(7)
C4 Fe2 S2 152.33(7)
C2 Fe2 S2 110.45(7)
S1 Fe2 S2 85.25(2)
C3 Fe2 Fe1 109.78(6)
C4 Fe2 Fe1 103.36(6)
C2 Fe2 Fe1 145.59(6)
S1 Fe2 Fe1 53.742(15)
S2 Fe2 Fe1 53.728(14)
N1 P1 C11 108.52(8)
N1 P1 C17 103.99(8)
C11 P1 C17 103.53(9)
N1 P1 Fe1 94.73(5)
C11 P1 Fe1 119.83(6)
C17 P1 Fe1 123.83(6)
N1 P1 P2 40.55(5)
C11 P1 P2 125.95(6)
C17 P1 P2 123.77(6)
Fe1 P1 P2 54.188(16)
N1 P2 C29 106.08(8)
N1 P2 C23 107.93(8)
C29 P2 C23 100.10(8)
N1 P2 Fe1 94.89(5)
C29 P2 Fe1 123.56(6)
C23 P2 Fe1 122.45(6)
N1 P2 P1 40.76(5)
C29 P2 P1 126.26(6)
C23 P2 P1 126.72(6)
Fe1 P2 P1 54.129(16)
C5 S1 Fe1 108.95(8)
C5 S1 Fe2 110.58(7)
Fe1 S1 Fe2 70.989(17)
C7 S2 Fe1 110.04(8)
C7 S2 Fe2 110.92(7)
Fe1 S2 Fe2 70.949(17)
C8 N1 P2 125.49(12)
C8 N1 P1 128.87(13)
P2 N1 P1 98.70(8)
O1 C1 Fe1 171.82(18)
O2 C2 Fe2 177.29(19)
O3 C3 Fe2 176.78(18)
O4 C4 Fe2 173.09(18)
C6 C5 S1 116.78(15)
C7 C6 C5 115.50(17)
C6 C7 S2 116.42(15)
N1 C8 C9 114.51(16)
C10 C9 C8 123.6(2)
C16 C11 C12 118.57(17)
C16 C11 P1 121.58(14)
C12 C11 P1 119.60(15)
C13 C12 C11 120.44(19)
C14 C13 C12 120.33(19)
C13 C14 C15 119.93(19)
C14 C15 C16 120.1(2)
C11 C16 C15 120.51(18)
C22 C17 C18 118.15(18)
C22 C17 P1 118.22(15)
C18 C17 P1 123.60(15)
C19 C18 C17 120.7(2)
C20 C19 C18 120.1(2)
C21 C20 C19 119.8(2)
C20 C21 C22 120.15(19)
C21 C22 C17 121.01(19)
C28 C23 C24 117.60(17)
C28 C23 P2 121.83(15)
C24 C23 P2 120.46(14)
C25 C24 C23 121.15(18)
C26 C25 C24 120.53(19)
C27 C26 C25 119.30(19)
C26 C27 C28 120.3(2)
C23 C28 C27 121.05(19)
C30 C29 C34 118.76(18)
C30 C29 P2 122.82(14)
C34 C29 P2 118.38(15)
C31 C30 C29 120.63(19)
C32 C31 C30 120.1(2)
C33 C32 C31 119.82(19)
C32 C33 C34 120.1(2)
C33 C34 C29 120.53(19)

loop_
_geom_bond_atom_site_label_1
_geom_bond_atom_site_label_2
_geom_bond_distance
Fe1 C1 1.745(2)
Fe1 P1 2.2156(5)
Fe1 P2 2.2172(5)
Fe1 S1 2.2211(5)
Fe1 S2 2.2212(5)
Fe1 Fe2 2.6042(4)
Fe2 C3 1.784(2)
Fe2 C4 1.789(2)
Fe2 C2 1.795(2)
Fe2 S1 2.2637(5)
Fe2 S2 2.2657(5)
P1 N1 1.7143(15)
P1 C11 1.8218(18)
P1 C17 1.8348(19)
P1 P2 2.5956(7)
P2 N1 1.7069(15)
P2 C29 1.8202(19)
P2 C23 1.8408(18)
S1 C5 1.836(2)
S2 C7 1.830(2)
N1 C8 1.476(2)
O1 C1 1.156(2)
O2 C2 1.146(2)
O3 C3 1.137(2)
O4 C4 1.140(3)
C5 C6 1.518(3)
C6 C7 1.514(3)
C8 C9 1.487(3)
C9 C10 1.315(3)
C11 C16 1.386(3)
C11 C12 1.398(3)
C12 C13 1.384(3)
C13 C14 1.374(3)
C14 C15 1.379(3)
C15 C16 1.391(3)
C17 C22 1.387(3)
C17 C18 1.394(3)
C18 C19 1.390(3)
C19 C20 1.378(3)
C20 C21 1.376(3)
C21 C22 1.386(3)
C23 C28 1.390(3)
C23 C24 1.396(3)
C24 C25 1.381(3)
C25 C26 1.379(3)
C26 C27 1.377(3)
C27 C28 1.392(3)
C29 C30 1.393(3)
C29 C34 1.394(3)
C30 C31 1.387(3)
C31 C32 1.385(3)
C32 C33 1.384(3)
C33 C34 1.389(3)

loop_
_geom_torsion_atom_site_label_1
_geom_torsion_atom_site_label_2
_geom_torsion_atom_site_label_3
_geom_torsion_atom_site_label_4
_geom_torsion
C1 Fe1 Fe2 C3 122.38(12)
P1 Fe1 Fe2 C3 -15.72(7)
P2 Fe1 Fe2 C3 -93.51(7)
S1 Fe1 Fe2 C3 -176.92(7)
S2 Fe1 Fe2 C3 68.81(7)
C1 Fe1 Fe2 C4 -143.71(12)
P1 Fe1 Fe2 C4 78.19(7)
P2 Fe1 Fe2 C4 0.40(7)
S1 Fe1 Fe2 C4 -83.02(7)
S2 Fe1 Fe2 C4 162.71(8)
C1 Fe1 Fe2 C2 -18.71(16)
P1 Fe1 Fe2 C2 -156.81(12)
P2 Fe1 Fe2 C2 125.40(12)
S1 Fe1 Fe2 C2 41.98(12)
S2 Fe1 Fe2 C2 -72.28(12)
C1 Fe1 Fe2 S1 -60.69(10)
P1 Fe1 Fe2 S1 161.21(2)
P2 Fe1 Fe2 S1 83.42(2)
S2 Fe1 Fe2 S1 -114.26(2)
C1 Fe1 Fe2 S2 53.57(10)
P1 Fe1 Fe2 S2 -84.53(2)
P2 Fe1 Fe2 S2 -162.32(2)
S1 Fe1 Fe2 S2 114.26(2)
C1 Fe1 P1 N1 101.73(8)
P2 Fe1 P1 N1 0.37(5)
S1 Fe1 P1 N1 -58.61(8)
S2 Fe1 P1 N1 -161.30(5)
Fe2 Fe1 P1 N1 -105.60(5)
C1 Fe1 P1 C11 -143.75(10)
P2 Fe1 P1 C11 114.88(7)
S1 Fe1 P1 C11 55.91(10)
S2 Fe1 P1 C11 -46.78(7)
Fe2 Fe1 P1 C11 8.92(7)
C1 Fe1 P1 C17 -8.60(10)
P2 Fe1 P1 C17 -109.97(8)
S1 Fe1 P1 C17 -168.95(8)
S2 Fe1 P1 C17 88.36(8)
Fe2 Fe1 P1 C17 144.07(7)
C1 Fe1 P1 P2 101.37(7)
S1 Fe1 P1 P2 -58.98(6)
S2 Fe1 P1 P2 -161.67(2)
Fe2 Fe1 P1 P2 -105.966(19)
C1 Fe1 P2 N1 -97.90(9)
P1 Fe1 P2 N1 -0.37(5)
S1 Fe1 P2 N1 161.43(5)
S2 Fe1 P2 N1 61.29(8)
Fe2 Fe1 P2 N1 106.15(5)
C1 Fe1 P2 C29 149.12(10)
P1 Fe1 P2 C29 -113.35(8)
S1 Fe1 P2 C29 48.45(8)
S2 Fe1 P2 C29 -51.69(10)
Fe2 Fe1 P2 C29 -6.83(8)
C1 Fe1 P2 C23 16.96(10)
P1 Fe1 P2 C23 114.49(7)
S1 Fe1 P2 C23 -83.71(7)
S2 Fe1 P2 C23 176.15(8)
Fe2 Fe1 P2 C23 -138.99(7)
C1 Fe1 P2 P1 -97.53(7)
S1 Fe1 P2 P1 161.80(2)
S2 Fe1 P2 P1 61.66(6)
Fe2 Fe1 P2 P1 106.518(18)
C11 P1 P2 N1 75.88(11)
C17 P1 P2 N1 -70.48(11)
Fe1 P1 P2 N1 179.43(8)
N1 P1 P2 C29 -71.04(11)
C11 P1 P2 C29 4.84(11)
C17 P1 P2 C29 -141.52(10)
Fe1 P1 P2 C29 108.39(8)
N1 P1 P2 C23 73.90(11)
C11 P1 P2 C23 149.78(10)
C17 P1 P2 C23 3.42(11)
Fe1 P1 P2 C23 -106.66(8)
N1 P1 P2 Fe1 -179.43(8)
C11 P1 P2 Fe1 -103.56(7)
C17 P1 P2 Fe1 110.09(7)
C1 Fe1 S1 C5 37.58(10)
P1 Fe1 S1 C5 -161.90(9)
P2 Fe1 S1 C5 143.11(7)
S2 Fe1 S1 C5 -57.32(8)
Fe2 Fe1 S1 C5 -105.95(8)
C1 Fe1 S1 Fe2 143.53(7)
P1 Fe1 S1 Fe2 -55.95(6)
P2 Fe1 S1 Fe2 -110.939(19)
S2 Fe1 S1 Fe2 48.637(17)
C3 Fe2 S1 C5 113.9(2)
C4 Fe2 S1 C5 -151.40(10)
C2 Fe2 S1 C5 -53.78(10)
S2 Fe2 S1 C5 56.22(8)
Fe1 Fe2 S1 C5 103.74(8)
C3 Fe2 S1 Fe1 10.1(2)
C4 Fe2 S1 Fe1 104.86(7)
C2 Fe2 S1 Fe1 -157.52(7)
S2 Fe2 S1 Fe1 -47.521(17)
C1 Fe1 S2 C7 -40.98(10)
P1 Fe1 S2 C7 -143.27(8)
P2 Fe1 S2 C7 159.25(9)
S1 Fe1 S2 C7 57.44(8)
Fe2 Fe1 S2 C7 106.03(8)
C1 Fe1 S2 Fe2 -147.01(7)
P1 Fe1 S2 Fe2 110.700(18)
P2 Fe1 S2 Fe2 53.22(6)
S1 Fe1 S2 Fe2 -48.594(17)
C3 Fe2 S2 C7 136.78(10)
C4 Fe2 S2 C7 -143.34(17)
C2 Fe2 S2 C7 40.09(11)
S1 Fe2 S2 C7 -57.30(8)
Fe1 Fe2 S2 C7 -104.84(8)
C3 Fe2 S2 Fe1 -118.38(6)
C4 Fe2 S2 Fe1 -38.51(15)
C2 Fe2 S2 Fe1 144.93(7)
S1 Fe2 S2 Fe1 47.532(17)
C29 P2 N1 C8 -79.81(16)
C23 P2 N1 C8 26.76(17)
Fe1 P2 N1 C8 153.18(15)
P1 P2 N1 C8 152.72(19)
C29 P2 N1 P1 127.48(8)
C23 P2 N1 P1 -125.96(8)
Fe1 P2 N1 P1 0.46(7)
C11 P1 N1 C8 84.54(17)
C17 P1 N1 C8 -25.20(17)
Fe1 P1 N1 C8 -151.82(15)
P2 P1 N1 C8 -151.4(2)
C11 P1 N1 P2 -124.11(8)
C17 P1 N1 P2 126.15(8)
Fe1 P1 N1 P2 -0.46(7)
P1 Fe1 C1 O1 132.7(14)
P2 Fe1 C1 O1 -153.6(14)
S1 Fe1 C1 O1 -54.4(14)
S2 Fe1 C1 O1 33.7(14)
Fe2 Fe1 C1 O1 -7.9(14)
C3 Fe2 C2 O2 105(4)
C4 Fe2 C2 O2 15(4)
S1 Fe2 C2 O2 -78(4)
S2 Fe2 C2 O2 -166(4)
Fe1 Fe2 C2 O2 -111(4)
C4 Fe2 C3 O3 100(3)
C2 Fe2 C3 O3 3(3)
S1 Fe2 C3 O3 -164(3)
S2 Fe2 C3 O3 -107(3)
Fe1 Fe2 C3 O3 -156(3)
C3 Fe2 C4 O4 -45.8(18)
C2 Fe2 C4 O4 51.9(18)
S1 Fe2 C4 O4 150.8(18)
S2 Fe2 C4 O4 -124.9(17)
Fe1 Fe2 C4 O4 -155.9(18)
Fe1 S1 C5 C6 66.23(17)
Fe2 S1 C5 C6 -9.95(19)
S1 C5 C6 C7 -60.1(2)
C5 C6 C7 S2 59.0(2)
Fe1 S2 C7 C6 -65.04(17)
Fe2 S2 C7 C6 11.51(19)
P2 N1 C8 C9 150.91(15)
P1 N1 C8 C9 -64.7(2)
N1 C8 C9 C10 125.6(2)
N1 P1 C11 C16 18.77(18)
C17 P1 C11 C16 128.82(16)
Fe1 P1 C11 C16 -88.23(16)
P2 P1 C11 C16 -22.90(19)
N1 P1 C11 C12 -167.09(15)
C17 P1 C11 C12 -57.03(17)
Fe1 P1 C11 C12 85.91(16)
P2 P1 C11 C12 151.24(13)
C16 C11 C12 C13 -3.4(3)
P1 C11 C12 C13 -177.73(16)
C11 C12 C13 C14 1.2(3)
C12 C13 C14 C15 1.3(3)
C13 C14 C15 C16 -1.7(3)
C12 C11 C16 C15 3.1(3)
P1 C11 C16 C15 177.29(16)
C14 C15 C16 C11 -0.6(3)
N1 P1 C17 C22 -67.94(17)
C11 P1 C17 C22 178.68(16)
Fe1 P1 C17 C22 37.68(18)
P2 P1 C17 C22 -28.79(18)
N1 P1 C17 C18 110.28(18)
C11 P1 C17 C18 -3.1(2)
Fe1 P1 C17 C18 -144.09(16)
P2 P1 C17 C18 149.44(16)
C22 C17 C18 C19 0.9(3)
P1 C17 C18 C19 -177.34(19)
C17 C18 C19 C20 1.5(4)
C18 C19 C20 C21 -2.6(4)
C19 C20 C21 C22 1.5(4)
C20 C21 C22 C17 0.9(3)
C18 C17 C22 C21 -2.1(3)
P1 C17 C22 C21 176.25(17)
N1 P2 C23 C28 -92.89(18)
C29 P2 C23 C28 17.81(19)
Fe1 P2 C23 C28 158.94(15)
P1 P2 C23 C28 -134.13(16)
N1 P2 C23 C24 91.02(16)
C29 P2 C23 C24 -158.29(16)
Fe1 P2 C23 C24 -17.15(18)
P1 P2 C23 C24 49.77(18)
C28 C23 C24 C25 -2.1(3)
P2 C23 C24 C25 174.11(16)
C23 C24 C25 C26 0.2(3)
C24 C25 C26 C27 2.4(3)
C25 C26 C27 C28 -3.1(4)
C24 C23 C28 C27 1.5(3)
P2 C23 C28 C27 -174.72(19)
C26 C27 C28 C23 1.1(4)
N1 P2 C29 C30 -2.68(17)
C23 P2 C29 C30 -114.81(16)
Fe1 P2 C29 C30 104.64(15)
P1 P2 C29 C30 37.31(18)
N1 P2 C29 C34 179.71(14)
C23 P2 C29 C34 67.58(16)
Fe1 P2 C29 C34 -72.98(16)
P1 P2 C29 C34 -140.31(13)
C34 C29 C30 C31 -0.2(3)
P2 C29 C30 C31 -177.76(15)
C29 C30 C31 C32 0.7(3)
C30 C31 C32 C33 -0.6(3)
C31 C32 C33 C34 -0.1(3)
C32 C33 C34 C29 0.7(3)
C30 C29 C34 C33 -0.6(3)
P2 C29 C34 C33 177.14(15)
